data_2012462
loop_
_publ_author_name
'Low, John Nicolson'
'Cobo, Justo'
'Nogueras, Manuel'
'S\'anchez, Adolfo'
'Insuasty, Braulio'
'Torres, Harlen'

_publ_section_title
;
 Supramolecular structures of 5-[3-(4-methylphenyl)- and
 5-[3-(4-chlorophenyl)-2-propenylidene]-2,2-dimethyl-1,3-dioxane-4,6-dione
;
_journal_issue 1
_journal_name_full 'Acta Crystallographica Section C'
_journal_page_first o39
_journal_page_last o41
_journal_paper_doi 10.1107/S0108270101018765
_journal_volume 58
_journal_year 2002
_chemical_formula_moiety 'C15 H13 Cl O4'
_chemical_formula_sum 'C15 H13 Cl O4'
_chemical_formula_weight 292.70
_chemical_melting_point 455
_chemical_name_systematic
;
5-(3-(4-chlorophenyl)-2-propenylidene]-2,2-dimethyl-[1,3]
dioxane-4,6-dione
;
_space_group_IT_number 2
_symmetry_cell_setting triclinic
_symmetry_space_group_name_Hall '-P 1'
_symmetry_space_group_name_H-M 'P -1'
_atom_sites_solution_hydrogens geom
_atom_sites_solution_primary direct
_atom_sites_solution_secondary difmap
_cell_angle_alpha 90.1799(13)
_cell_angle_beta 99.8452(14)
_cell_angle_gamma 109.576(3)
_cell_formula_units_Z 2
_cell_length_a 7.2648(2)
_cell_length_b 7.4705(3)
_cell_length_c 13.5855(6)
_cell_measurement_reflns_used 3057
_cell_measurement_temperature 120.0(10)
_cell_measurement_theta_max 27.54
_cell_measurement_theta_min 3.03
_cell_volume 683.01(5)
_computing_cell_refinement 'Kappa-CCD server software (Nonius, 1997)'
_computing_data_collection 'Kappa-CCD server software (Nonius, 1997)'
_computing_data_reduction 'Kappa-CCD server software (Nonius, 1997)'
_computing_molecular_graphics 'NRCVAX-96, ORTEP (Johnson, 1976), PLATON (Spek, 2001)'
_computing_publication_material ' SHELXL-97  and WordPerfect macro PRPKAPPA (Ferguson, 2000)'
_computing_structure_refinement 'SHELXL-97 (Sheldrick, 1997)'
_computing_structure_solution 'SHELXS-97 (Sheldrick, 1997)'
_diffrn_ambient_temperature 120.00(10)
_diffrn_measured_fraction_theta_full .973
_diffrn_measured_fraction_theta_max .970
_diffrn_measurement_device_type Kappa-CCD
_diffrn_measurement_method '\f scans and \w scans with \k offsets'
_diffrn_radiation_monochromator graphite
_diffrn_radiation_source 'fine-focus sealed X-ray tube'
_diffrn_radiation_type 'Mo K\a'
_diffrn_radiation_wavelength .71073
_diffrn_reflns_av_R_equivalents .077
_diffrn_reflns_av_sigmaI/netI .0705
_diffrn_reflns_limit_h_max 8
_diffrn_reflns_limit_h_min -9
_diffrn_reflns_limit_k_max 9
_diffrn_reflns_limit_k_min -9
_diffrn_reflns_limit_l_max 17
_diffrn_reflns_limit_l_min -17
_diffrn_reflns_number 9407
_diffrn_reflns_theta_full 27.50
_diffrn_reflns_theta_max 27.54
_diffrn_reflns_theta_min 3.03
_diffrn_standards_decay_% negligible
_exptl_absorpt_coefficient_mu .289
_exptl_absorpt_correction_T_max .9716
_exptl_absorpt_correction_T_min .9579
_exptl_absorpt_correction_type multi-scan
_exptl_absorpt_process_details 'DENZO-SMN (Otwinowski & Minor, 1997)'
_exptl_crystal_colour yellow
_exptl_crystal_density_diffrn 1.423
_exptl_crystal_density_method 'not measured'
_exptl_crystal_description block
_exptl_crystal_F_000 304
_exptl_crystal_size_max .15
_exptl_crystal_size_mid .10
_exptl_crystal_size_min .10
_refine_diff_density_max .617
_refine_diff_density_min -.664
_refine_ls_extinction_method none
_refine_ls_goodness_of_fit_ref .982
_refine_ls_hydrogen_treatment constr
_refine_ls_matrix_type full
_refine_ls_number_parameters 183
_refine_ls_number_reflns 3057
_refine_ls_number_restraints 0
_refine_ls_restrained_S_all .982
_refine_ls_R_factor_all .0762
_refine_ls_R_factor_gt .0525
_refine_ls_shift/su_max .001
_refine_ls_shift/su_mean .000
_refine_ls_structure_factor_coef Fsqd
_refine_ls_weighting_details 'w=1/[\s^2^(Fo^2^)+(0.0932P)^2^+0.2802P] where P=(Fo^2^+2Fc^2^)/3'
_refine_ls_weighting_scheme calc
_refine_ls_wR_factor_gt .1345
_refine_ls_wR_factor_ref .1531
_reflns_number_gt 2350
_reflns_number_total 3057
_reflns_threshold_expression >2\s(I)
_cod_data_source_file sk1522.cif
_cod_data_source_block 3b
_cod_depositor_comments
;
The following automatic conversions were performed:

'_chemical_melting_point' value '455K' was changed to '455' - the
value should be numeric and without a unit designator.

Automatic conversion script
Id: cif_fix_values 1646 2011-03-28 12:23:43Z adriana 

The following automatic conversions were performed:

'_chemical_melting_point' value '455K' was changed to '455' - the
value should be numeric and without a unit
designator.

'_exptl_absorpt_correction_type' value 'Multi-scan'
changed to 'multi-scan' according to
/home/saulius/struct/CIF-dictionaries/cif_core.dic dictionary named
'cif_core.dic' version 2.4.1 from 2010-06-29.

Automatic conversion script
Id: cif_fix_values 1715 2011-07-08 13:25:40Z adriana 
;
_cod_original_cell_volume 683.01(4)
_cod_original_sg_symbol_H-M P-1
_cod_database_code 2012462
_cod_database_fobs_code 2012462

loop_
_symmetry_equiv_pos_as_xyz
'x, y, z'
'-x, -y, -z'

loop_
_atom_site_label
_atom_site_fract_x
_atom_site_fract_y
_atom_site_fract_z
_atom_site_U_iso_or_equiv
_atom_site_adp_type
_atom_site_calc_flag
_atom_site_refinement_flags
_atom_site_occupancy
_atom_site_disorder_assembly
_atom_site_disorder_group
_atom_site_type_symbol
O1 1.2361(2) .8733(2) .73887(10) .0205(3) Uani d . 1 . . O
C2 1.1593(3) .8931(3) .63540(15) .0193(5) Uani d . 1 . . C
C21 1.3360(3) .9621(3) .58476(17) .0241(5) Uani d . 1 . . C
C22 1.0071(3) .7068(3) .58938(17) .0250(5) Uani d . 1 . . C
O3 1.0719(2) 1.0403(2) .63026(11) .0203(4) Uani d . 1 . . O
C4 .9434(3) 1.0391(3) .69179(15) .0195(5) Uani d . 1 . . C
O4 .8406(2) 1.1372(2) .67387(11) .0259(4) Uani d . 1 . . O
C5 .9478(3) .9239(3) .78005(15) .0184(4) Uani d . 1 . . C
C6 1.1172(3) .8565(3) .80810(15) .0192(4) Uani d . 1 . . C
O6 1.1626(2) .7951(2) .88697(11) .0270(4) Uani d . 1 . . O
C7 .8004(3) .8958(3) .83404(16) .0195(4) Uani d . 1 . . C
C8 .7819(3) .8043(3) .92632(16) .0205(5) Uani d . 1 . . C
C9 .6261(3) .7897(3) .97112(16) .0194(4) Uani d . 1 . . C
C91 .5980(3) .7101(3) 1.06755(15) .0184(4) Uani d . 1 . . C
C92 .7295(3) .6295(3) 1.12205(16) .0218(5) Uani d . 1 . . C
C93 .7025(3) .5620(3) 1.21510(17) .0227(5) Uani d . 1 . . C
C94 .5441(3) .5750(3) 1.25471(16) .0207(5) Uani d . 1 . . C
Cl97 .51673(8) .49493(8) 1.37336(4) .0283(2) Uani d . 1 . . Cl
C95 .4077(3) .6503(3) 1.20245(16) .0220(5) Uani d . 1 . . C
C96 .4360(3) .7163(3) 1.10875(16) .0201(5) Uani d . 1 . . C
H21A 1.4067 .8705 .5914 .036 Uiso calc PR .50 . . H
H21B 1.4252 1.0861 .6162 .036 Uiso calc PR .50 . . H
H21C 1.2916 .9749 .5137 .036 Uiso calc PR .50 . . H
H21D 1.3423 1.0838 .5561 .036 Uiso calc PR .50 . . H
H21E 1.3238 .8682 .5313 .036 Uiso calc PR .50 . . H
H21F 1.4574 .9795 .6338 .036 Uiso calc PR .50 . . H
H22A 1.0659 .6061 .5973 .038 Uiso calc PR .50 . . H
H22B .9644 .7188 .5180 .038 Uiso calc PR .50 . . H
H22C .8921 .6746 .6230 .038 Uiso calc PR .50 . . H
H22D .8824 .7269 .5616 .038 Uiso calc PR .50 . . H
H22E .9839 .6143 .6408 .038 Uiso calc PR .50 . . H
H22F 1.0562 .6584 .5359 .038 Uiso calc PR .50 . . H
H7 .6968 .9424 .8074 .023 Uiso calc R 1 . . H
H8 .8803 .7535 .9561 .025 Uiso calc R 1 . . H
H9 .5265 .8350 .9371 .023 Uiso calc R 1 . . H
H92 .8385 .6211 1.0947 .026 Uiso calc R 1 . . H
H93 .7920 .5073 1.2514 .027 Uiso calc R 1 . . H
H95 .2982 .6563 1.2301 .026 Uiso calc R 1 . . H
H96 .3434 .7668 1.0718 .024 Uiso calc R 1 . . H

loop_
_atom_site_aniso_label
_atom_site_aniso_U_11
_atom_site_aniso_U_22
_atom_site_aniso_U_33
_atom_site_aniso_U_12
_atom_site_aniso_U_13
_atom_site_aniso_U_23
O1 .0196(8) .0316(8) .0127(7) .0118(6) .0035(6) .0026(6)
C2 .0223(11) .0269(11) .0115(10) .0123(9) .0024(8) .0035(8)
C21 .0241(12) .0324(13) .0192(11) .0120(9) .0084(9) .0053(9)
C22 .0265(12) .0284(12) .0191(11) .0089(9) .0022(9) -.0003(9)
O3 .0223(8) .0278(8) .0143(7) .0115(6) .0065(6) .0047(6)
C4 .0182(11) .0247(11) .0149(10) .0071(8) .0016(8) .0003(8)
O4 .0275(9) .0386(10) .0188(8) .0197(7) .0058(6) .0071(7)
C5 .0190(11) .0220(11) .0139(10) .0073(8) .0016(8) .0001(8)
C6 .0194(11) .0254(11) .0128(10) .0080(8) .0024(8) .0010(8)
O6 .0284(9) .0424(10) .0159(8) .0192(7) .0043(6) .0088(7)
C7 .0197(11) .0221(11) .0158(10) .0065(8) .0021(8) -.0003(8)
C8 .0208(11) .0236(11) .0174(11) .0081(8) .0031(8) .0018(9)
C9 .0209(11) .0216(11) .0149(10) .0066(8) .0023(8) .0003(8)
C91 .0195(11) .0178(10) .0154(10) .0036(8) .0024(8) -.0006(8)
C92 .0191(11) .0280(12) .0186(11) .0080(9) .0045(8) .0013(9)
C93 .0235(11) .0239(11) .0206(11) .0086(9) .0026(9) .0038(9)
C94 .0248(11) .0210(11) .0134(10) .0042(8) .0029(8) .0009(8)
Cl97 .0326(4) .0357(4) .0169(3) .0104(2) .0074(2) .0084(2)
C95 .0222(11) .0267(11) .0175(11) .0073(9) .0067(8) .0003(9)
C96 .0203(11) .0223(11) .0187(11) .0084(8) .0038(8) .0014(8)

loop_
_atom_type_symbol
_atom_type_description
_atom_type_scat_dispersion_real
_atom_type_scat_dispersion_imag
_atom_type_scat_source
C C .0033 .0016 'International Tables Vol C Tables 4.2.6.8 and 6.1.1.4'
H H .0000 .0000 'International Tables Vol C Tables 4.2.6.8 and 6.1.1.4'
Cl Cl .1484 .1585 'International Tables Vol C Tables 4.2.6.8 and 6.1.1.4'
O O .0106 .0060 'International Tables Vol C Tables 4.2.6.8 and 6.1.1.4'

loop_
_geom_angle_atom_site_label_1
_geom_angle_atom_site_label_2
_geom_angle_atom_site_label_3
_geom_angle
_geom_angle_publ_flag
C6 O1 C2 119.05(16) no
O3 C2 O1 109.57(16) no
O3 C2 C21 106.71(17) no
O1 C2 C21 106.16(17) no
O3 C2 C22 110.29(17) no
O1 C2 C22 110.17(17) no
C21 C2 C22 113.78(18) no
C2 C21 H21A 109.5 no
C2 C21 H21B 109.5 no
H21A C21 H21B 109.5 no
C2 C21 H21C 109.5 no
H21A C21 H21C 109.5 no
H21B C21 H21C 109.5 no
C2 C21 H21D 109.5 no
H21A C21 H21D 141.1 no
H21B C21 H21D 56.3 no
H21C C21 H21D 56.3 no
C2 C21 H21E 109.5 no
H21A C21 H21E 56.3 no
H21B C21 H21E 141.1 no
H21C C21 H21E 56.3 no
H21D C21 H21E 109.5 no
C2 C21 H21F 109.5 no
H21A C21 H21F 56.3 no
H21B C21 H21F 56.3 no
H21C C21 H21F 141.1 no
H21D C21 H21F 109.5 no
H21E C21 H21F 109.5 no
C2 C22 H22A 109.5 no
C2 C22 H22B 109.5 no
H22A C22 H22B 109.5 no
C2 C22 H22C 109.5 no
H22A C22 H22C 109.5 no
H22B C22 H22C 109.5 no
C2 C22 H22D 109.5 no
H22A C22 H22D 141.1 no
H22B C22 H22D 56.3 no
H22C C22 H22D 56.3 no
C2 C22 H22E 109.5 no
H22A C22 H22E 56.3 no
H22B C22 H22E 141.1 no
H22C C22 H22E 56.3 no
H22D C22 H22E 109.5 no
C2 C22 H22F 109.5 no
H22A C22 H22F 56.3 no
H22B C22 H22F 56.3 no
H22C C22 H22F 141.1 no
H22D C22 H22F 109.5 no
H22E C22 H22F 109.5 no
C4 O3 C2 118.97(16) no
O4 C4 O3 118.49(19) no
O4 C4 C5 124.7(2) no
O3 C4 C5 116.73(17) no
C7 C5 C6 123.64(19) no
C7 C5 C4 117.82(18) no
C6 C5 C4 118.42(18) no
O6 C6 O1 117.95(19) no
O6 C6 C5 126.09(19) no
O1 C6 C5 115.91(17) no
C5 C7 C8 128.0(2) no
C5 C7 H7 116.0 no
C8 C7 H7 116.0 no
C9 C8 C7 120.59(19) no
C9 C8 H8 119.7 no
C7 C8 H8 119.7 no
C8 C9 C91 125.4(2) no
C8 C9 H9 117.3 no
C91 C9 H9 117.3 no
C96 C91 C92 118.28(19) no
C96 C91 C9 119.28(19) no
C92 C91 C9 122.4(2) no
C93 C92 C91 120.9(2) no
C93 C92 H92 119.6 no
C91 C92 H92 119.6 no
C94 C93 C92 119.3(2) no
C94 C93 H93 120.3 no
C92 C93 H93 120.3 no
C93 C94 C95 121.8(2) no
C93 C94 Cl97 118.56(17) no
C95 C94 Cl97 119.68(17) no
C96 C95 C94 118.2(2) no
C96 C95 H95 120.9 no
C94 C95 H95 120.9 no
C95 C96 C91 121.5(2) no
C95 C96 H96 119.3 no
C91 C96 H96 119.3 no

loop_
_geom_bond_atom_site_label_1
_geom_bond_atom_site_label_2
_geom_bond_site_symmetry_2
_geom_bond_distance
_geom_bond_publ_flag
O1 C6 . 1.361(2) no
O1 C2 . 1.448(2) no
C2 O3 . 1.439(2) no
C2 C21 . 1.500(3) no
C2 C22 . 1.509(3) no
C21 H21A . .9800 no
C21 H21B . .9800 no
C21 H21C . .9800 no
C21 H21D . .9800 no
C21 H21E . .9800 no
C21 H21F . .9800 no
C22 H22A . .9800 no
C22 H22B . .9800 no
C22 H22C . .9800 no
C22 H22D . .9800 no
C22 H22E . .9800 no
C22 H22F . .9800 no
O3 C4 . 1.353(2) no
C4 O4 . 1.208(3) no
C4 C5 . 1.480(3) no
C5 C7 . 1.359(3) no
C5 C6 . 1.473(3) no
C6 O6 . 1.205(2) no
C7 C8 . 1.435(3) no
C7 H7 . .9500 no
C8 C9 . 1.348(3) no
C8 H8 . .9500 no
C9 C91 . 1.458(3) no
C9 H9 . .9500 no
C91 C96 . 1.401(3) no
C91 C92 . 1.404(3) no
C92 C93 . 1.383(3) no
C92 H92 . .9500 no
C93 C94 . 1.382(3) no
C93 H93 . .9500 no
C94 C95 . 1.392(3) no
C94 Cl97 . 1.741(2) no
C95 C96 . 1.390(3) no
C95 H95 . .9500 no
C96 H96 . .9500 no

loop_
_geom_hbond_atom_site_label_D
_geom_hbond_atom_site_label_H
_geom_hbond_atom_site_label_A
_geom_hbond_site_symmetry_A
_geom_hbond_distance_DH
_geom_hbond_distance_HA
_geom_hbond_distance_DA
_geom_hbond_angle_DHA
_geom_hbond_publ_flag
C9 H9 O6 1_455 .95 2.53 3.380(3) 149 y
C95 H95 O4 2_677 .95 2.56 3.396(3) 146 y

loop_
_geom_torsion_atom_site_label_1
_geom_torsion_atom_site_label_2
_geom_torsion_atom_site_label_3
_geom_torsion_atom_site_label_4
_geom_torsion
_geom_torsion_publ_flag
C6 O1 C2 O3 49.7(2) no
C6 O1 C2 C21 164.55(17) no
C6 O1 C2 C22 -71.8(2) no
O1 C2 O3 C4 -48.4(2) no
C21 C2 O3 C4 -162.88(17) no
C22 C2 O3 C4 73.1(2) no
C2 O3 C4 O4 -165.13(19) no
C2 O3 C4 C5 18.1(3) no
O4 C4 C5 C7 13.6(3) no
O3 C4 C5 C7 -169.81(18) no
O4 C4 C5 C6 -162.7(2) no
O3 C4 C5 C6 13.9(3) no
C2 O1 C6 O6 162.40(19) no
C2 O1 C6 C5 -20.1(3) no
C7 C5 C6 O6 -11.5(4) no
C4 C5 C6 O6 164.5(2) no
C7 C5 C6 O1 171.21(19) no
C4 C5 C6 O1 -12.8(3) no
C4 C5 C7 C8 -174.20(19) y
C6 C5 C7 C8 1.9(4) y
C5 C7 C8 C9 179.3(2) y
C7 C8 C9 C91 -176.20(19) y
C8 C9 C91 C92 -3.5(3) y
C8 C9 C91 C96 175.4(2) y
C96 C91 C92 C93 -1.5(3) no
C9 C91 C92 C93 177.4(2) no
C91 C92 C93 C94 -.2(3) no
C92 C93 C94 C95 1.5(3) no
C92 C93 C94 Cl97 -178.33(17) no
C93 C94 C95 C96 -1.1(3) no
Cl97 C94 C95 C96 178.77(16) no
C94 C95 C96 C91 -.7(3) no
C92 C91 C96 C95 2.0(3) no
C9 C91 C96 C95 -177.03(19) no
